data_7027517
loop_
_publ_author_name
'Montilla, Francisco'
'Pastor, Antonio'
'Monge, Angeles'
'Guti\'errez-Puebla, Enrique'
'Galindo, Agust\'in'

_publ_section_title
;
 Synthesis and characterization of d0 imido complexes of vanadium. Crystal
 structure of [V(2,6-iPr2C6H3N)(S2CNC4H4)3]
;
_journal_issue 16
_journal_name_full 'Journal of the Chemical Society, Dalton Transactions'
_journal_page_first 2893
_journal_paper_doi 10.1039/a903507i
_journal_year 1999
_chemical_formula_sum 'C27 H29 N4 S6 V'
_chemical_formula_weight 652.84
_chemical_name_systematic
; 
 ? 
;
_space_group_IT_number 15
_symmetry_cell_setting monoclinic
_symmetry_space_group_name_Hall '-C 2yc'
_symmetry_space_group_name_H-M 'C 1 2/c 1'
_atom_sites_solution_hydrogens geom
_atom_sites_solution_primary direct
_atom_sites_solution_secondary difmap
_audit_creation_method SHELXL
_cell_angle_alpha 90.00
_cell_angle_beta 106.690(2)
_cell_angle_gamma 90.00
_cell_formula_units_Z 8
_cell_length_a 25.913(3)
_cell_length_b 10.0434(12)
_cell_length_c 27.989(3)
_cell_measurement_temperature 148(2)
_cell_volume 6977.4(14)
_computing_cell_refinement 'Siemens SAINT'
_computing_data_collection 'Siemens SAINT'
_computing_data_reduction 'Siemens SHELXTL'
_computing_molecular_graphics 'Siemens SHELXTL'
_computing_publication_material 'Siemens SHELXTL'
_computing_structure_refinement 'SHELXL-93 (Sheldrick, 1993)'
_computing_structure_solution 'SHELXS-86 (Sheldrick, 1990)'
_diffrn_ambient_temperature 148(2)
_diffrn_measurement_device 'Siemens SMART CCD'
_diffrn_measurement_method '\w scans'
_diffrn_radiation_monochromator graphite
_diffrn_radiation_source 'fine-focus sealed tube'
_diffrn_radiation_type MoK\a
_diffrn_radiation_wavelength 0.71073
_diffrn_reflns_av_R_equivalents 0.0793
_diffrn_reflns_av_sigmaI/netI 0.1321
_diffrn_reflns_limit_h_max 8
_diffrn_reflns_limit_h_min -28
_diffrn_reflns_limit_k_max 9
_diffrn_reflns_limit_k_min -11
_diffrn_reflns_limit_l_max 30
_diffrn_reflns_limit_l_min -19
_diffrn_reflns_number 7735
_diffrn_reflns_theta_max 23.26
_diffrn_reflns_theta_min 2.79
_exptl_absorpt_coefficient_mu 0.665
_exptl_absorpt_correction_type sadabs
_exptl_crystal_colour red
_exptl_crystal_density_diffrn 1.243
_exptl_crystal_description prismatic
_exptl_crystal_F_000 2704
_exptl_crystal_size_max 0.10
_exptl_crystal_size_mid 0.20
_exptl_crystal_size_min 0.30
_refine_diff_density_max 1.073
_refine_diff_density_min -0.824
_refine_diff_density_rms 0.134
_refine_ls_extinction_method none
_refine_ls_goodness_of_fit_all 1.012
_refine_ls_goodness_of_fit_obs 1.213
_refine_ls_matrix_type full
_refine_ls_number_parameters 347
_refine_ls_number_reflns 4005
_refine_ls_number_restraints 0
_refine_ls_restrained_S_all 1.012
_refine_ls_restrained_S_obs 1.213
_refine_ls_R_factor_all 0.1396
_refine_ls_R_factor_obs 0.0782
_refine_ls_shift/esd_max -0.024
_refine_ls_shift/esd_mean 0.003
_refine_ls_structure_factor_coef Fsqd
_refine_ls_weighting_details 'w=1/[\s^2^(Fo^2^)+(0.1338P)^2^+0.0000P] where P=(Fo^2^+2Fc^2^)/3'
_refine_ls_weighting_scheme calc
_refine_ls_wR_factor_all 0.2374
_refine_ls_wR_factor_obs 0.2087
_reflns_number_observed 2266
_reflns_number_total 4005
_reflns_observed_criterion >2sigma(I)
_cod_data_source_file 903507isup1.cif
_cod_data_source_block pmr14
_cod_depositor_comments
;
The following automatic conversions were performed:

'_symmetry_cell_setting' value 'Monoclinic' changed to 'monoclinic'
according to /home/saulius/struct/CIF-dictionaries/cif_core.dic
dictionary named 'cif_core.dic' version 2.4.2 from 2011-04-26.

Automatic conversion script
Id: cif_fix_values 1891 2012-01-12 08:04:46Z andrius 

The following automatic conversions were performed:

'_refine_ls_weighting_scheme' value 'calc
w=1/[\s^2^(Fo^2^)+(0.1338P)^2^+0.0000P] where P=(Fo^2^+2Fc^2^)/3' was
changed to 'calc'. New tag '_refine_ls_weighting_details' was
created. The value of the new tag was set to
'w=1/[\s^2^(Fo^2^)+(0.1338P)^2^+0.0000P] where P=(Fo^2^+2Fc^2^)/3'.

Automatic conversion script
Id: cif_fix_values 3143 2015-03-26 13:38:13Z robertas 
;
_cod_original_cell_volume 6977.4(15)
_cod_original_sg_symbol_H-M C2/c
_cod_database_code 7027517

loop_
_symmetry_equiv_pos_as_xyz
'x, y, z'
'-x, y, -z+1/2'
'x+1/2, y+1/2, z'
'-x+1/2, y+1/2, -z+1/2'
'-x, -y, -z'
'x, -y, z-1/2'
'-x+1/2, -y+1/2, -z'
'x+1/2, -y+1/2, z-1/2'

loop_
_atom_site_aniso_label
_atom_site_aniso_U_11
_atom_site_aniso_U_22
_atom_site_aniso_U_33
_atom_site_aniso_U_23
_atom_site_aniso_U_13
_atom_site_aniso_U_12
V1 0.0220(9) 0.0368(10) 0.0278(15) 0.0033(9) 0.0120(10) 0.0006(7)
S4 0.0349(14) 0.0315(15) 0.033(2) -0.0019(13) 0.017(2) -0.0043(12)
S1 0.0365(14) 0.036(2) 0.034(2) -0.0026(14) 0.017(2) -0.0055(12)
S6 0.0287(14) 0.060(2) 0.026(2) 0.0042(15) 0.013(2) 0.0019(13)
S5 0.0265(13) 0.048(2) 0.033(2) 0.0008(14) 0.013(2) 0.0027(12)
S2 0.0327(14) 0.041(2) 0.044(2) 0.006(2) 0.018(2) -0.0081(13)
S3 0.0352(14) 0.041(2) 0.029(2) -0.0056(14) 0.014(2) -0.0019(12)
N1 0.023(4) 0.032(5) 0.030(7) 0.006(4) 0.009(5) -0.005(4)
C1 0.007(4) 0.041(7) 0.052(10) -0.005(6) -0.001(6) 0.008(4)
N2 0.023(4) 0.027(5) 0.056(9) -0.005(5) 0.007(5) -0.003(4)
C3 0.027(5) 0.035(7) 0.046(11) -0.016(6) 0.002(7) -0.002(5)
C4 0.040(7) 0.056(8) 0.068(13) -0.025(8) 0.007(8) 0.001(6)
C5 0.031(6) 0.049(8) 0.091(15) 0.019(9) 0.000(8) 0.010(6)
C6 0.034(6) 0.017(6) 0.081(13) 0.009(7) 0.015(7) -0.001(5)
C7 0.024(5) 0.035(6) 0.023(9) 0.007(5) 0.000(6) 0.005(5)
N8 0.021(4) 0.037(5) 0.039(8) 0.001(5) 0.009(5) 0.000(4)
C9 0.037(6) 0.036(6) 0.040(10) -0.002(6) 0.013(7) -0.010(5)
C10 0.039(6) 0.047(8) 0.050(11) 0.010(7) 0.013(7) 0.003(6)
C11 0.032(6) 0.035(7) 0.093(14) -0.012(7) 0.011(8) 0.003(5)
C12 0.033(6) 0.031(6) 0.064(11) -0.017(6) 0.017(7) -0.004(5)
C13 0.025(5) 0.065(7) 0.028(10) 0.006(6) 0.006(6) -0.001(5)
N14 0.018(5) 0.075(7) 0.034(8) 0.002(5) 0.010(5) 0.011(4)
C15 0.059(9) 0.159(15) 0.070(15) 0.022(11) 0.048(10) 0.023(9)
C16 0.060(10) 0.132(14) 0.129(20) 0.027(13) 0.074(13) 0.019(9)
C17 0.038(7) 0.109(12) 0.070(16) -0.007(10) 0.015(9) 0.018(8)
C18 0.033(7) 0.071(9) 0.051(12) 0.006(7) 0.010(8) 0.007(6)
C19 0.022(5) 0.030(6) 0.042(10) -0.004(5) 0.011(6) -0.002(5)
C20 0.037(6) 0.038(6) 0.032(10) 0.007(6) 0.011(7) 0.009(5)
C21 0.053(7) 0.052(7) 0.039(11) 0.012(7) 0.010(7) 0.012(6)
C22 0.034(6) 0.072(9) 0.070(14) 0.006(8) 0.012(8) 0.017(6)
C23 0.035(7) 0.066(8) 0.040(11) 0.013(7) 0.013(7) -0.003(6)
C24 0.021(5) 0.048(7) 0.033(9) 0.001(6) 0.007(6) 0.000(5)
C25 0.038(6) 0.053(7) 0.024(10) 0.004(6) 0.007(7) 0.002(5)
C26 0.079(9) 0.071(9) 0.084(14) -0.014(8) 0.053(10) -0.008(7)
C27 0.069(8) 0.049(8) 0.086(13) -0.001(8) 0.043(9) -0.013(6)
C28 0.031(6) 0.054(7) 0.041(10) 0.005(6) 0.024(7) 0.006(5)
C29 0.179(17) 0.054(9) 0.064(16) 0.017(9) 0.035(14) -0.008(10)
C30 0.097(10) 0.050(8) 0.062(13) 0.009(7) 0.040(10) 0.013(7)

loop_
_atom_site_label
_atom_site_type_symbol
_atom_site_fract_x
_atom_site_fract_y
_atom_site_fract_z
_atom_site_U_iso_or_equiv
_atom_site_thermal_displace_type
_atom_site_occupancy
_atom_site_calc_flag
_atom_site_refinement_flags
V1 V 0.12564(6) 0.8991(2) 0.09988(7) 0.0278(6) Uani 1 d .
S4 S 0.15032(10) 1.0455(2) 0.03761(11) 0.0316(8) Uani 1 d .
S1 S 0.12006(10) 0.7632(2) 0.02398(11) 0.0341(8) Uani 1 d .
S6 S 0.08119(10) 0.9185(3) 0.16790(11) 0.0372(8) Uani 1 d .
S5 S 0.02704(10) 0.9706(3) 0.06422(11) 0.0350(8) Uani 1 d .
S2 S 0.08489(10) 0.6753(3) 0.10487(12) 0.0377(8) Uani 1 d .
S3 S 0.14185(10) 1.1333(2) 0.13042(12) 0.0341(8) Uani 1 d .
N1 N 0.1873(3) 0.8494(7) 0.1345(3) 0.029(2) Uani 1 d .
C1 C 0.0925(3) 0.6362(10) 0.0491(5) 0.035(3) Uani 1 d .
N2 N 0.0786(3) 0.5180(8) 0.0253(4) 0.036(3) Uani 1 d .
C3 C 0.0842(4) 0.4812(10) -0.0198(5) 0.038(3) Uani 1 d .
H3 H 0.1002(4) 0.5333(10) -0.0401(5) 0.045 Uiso 1 calc R
C4 C 0.0634(4) 0.3601(12) -0.0308(6) 0.056(4) Uani 1 d .
H4 H 0.0611(4) 0.3115(12) -0.0604(6) 0.068 Uiso 1 calc R
C5 C 0.0454(4) 0.3167(13) 0.0100(6) 0.061(4) Uani 1 d .
H5 H 0.0297(4) 0.2323(13) 0.0123(6) 0.073 Uiso 1 calc R
C6 C 0.0540(4) 0.4148(9) 0.0458(5) 0.045(4) Uani 1 d .
H6 H 0.0456(4) 0.4138(9) 0.0767(5) 0.053 Uiso 1 calc R
C7 C 0.1617(4) 1.1687(9) 0.0797(4) 0.029(3) Uani 1 d .
N8 N 0.1870(3) 1.2877(8) 0.0744(3) 0.032(2) Uani 1 d .
C9 C 0.2087(4) 1.3161(10) 0.0352(4) 0.037(3) Uani 1 d .
H9 H 0.2067(4) 1.2609(10) 0.0071(4) 0.044 Uiso 1 calc R
C10 C 0.2329(4) 1.4353(11) 0.0443(5) 0.046(3) Uani 1 d .
H10 H 0.2509(4) 1.4805(11) 0.0239(5) 0.055 Uiso 1 calc R
C11 C 0.2264(4) 1.4818(11) 0.0910(6) 0.055(4) Uani 1 d .
H11 H 0.2399(4) 1.5637(11) 0.1067(6) 0.066 Uiso 1 calc R
C12 C 0.1982(4) 1.3918(9) 0.1092(5) 0.042(3) Uani 1 d .
H12 H 0.1882(4) 1.3977(9) 0.1392(5) 0.050 Uiso 1 calc R
C13 C 0.0235(4) 0.9541(11) 0.1221(4) 0.040(3) Uani 1 d .
N14 N -0.0238(3) 0.9710(9) 0.1356(4) 0.042(3) Uani 1 d .
C15 C -0.0280(5) 0.9605(16) 0.1849(6) 0.090(6) Uani 1 d .
H15 H 0.0000(5) 0.9482(16) 0.2151(6) 0.108 Uiso 1 calc R
C16 C -0.0834(6) 0.9728(16) 0.1778(8) 0.097(6) Uani 1 d .
H16 H -0.1000(6) 0.9679(16) 0.2039(8) 0.117 Uiso 1 calc R
C17 C -0.1107(5) 0.9926(15) 0.1287(7) 0.072(5) Uani 1 d .
H17 H -0.1484(5) 1.0067(15) 0.1158(7) 0.086 Uiso 1 calc R
C18 C -0.0749(4) 0.9887(11) 0.1013(5) 0.052(4) Uani 1 d .
H18 H -0.0829(4) 0.9965(11) 0.0661(5) 0.063 Uiso 1 calc R
C19 C 0.2353(4) 0.8014(9) 0.1647(5) 0.031(3) Uani 1 d .
C20 C 0.2375(4) 0.7320(10) 0.2095(5) 0.036(3) Uani 1 d .
C21 C 0.2864(4) 0.6881(11) 0.2389(5) 0.048(3) Uani 1 d .
H21 H 0.2889(4) 0.6431(11) 0.2693(5) 0.058 Uiso 1 calc R
C22 C 0.3344(5) 0.7108(12) 0.2231(6) 0.059(4) Uani 1 d .
H22 H 0.3685(5) 0.6808(12) 0.2434(6) 0.071 Uiso 1 calc R
C23 C 0.3308(4) 0.7738(11) 0.1802(5) 0.046(3) Uani 1 d .
H23 H 0.3629(4) 0.7871(11) 0.1709(5) 0.056 Uiso 1 calc R
C24 C 0.2825(4) 0.8209(10) 0.1484(4) 0.034(3) Uani 1 d .
C25 C 0.1879(4) 0.7046(10) 0.2263(4) 0.039(3) Uani 1 d .
H25 H 0.1557(4) 0.7356(10) 0.1994(4) 0.046 Uiso 1 calc R
C26 C 0.1914(5) 0.7869(12) 0.2729(6) 0.072(5) Uani 1 d .
H26A H 0.1891(32) 0.8818(13) 0.2644(7) 0.108 Uiso 1 calc R
H26B H 0.2257(15) 0.7689(60) 0.2981(12) 0.108 Uiso 1 calc R
H26C H 0.1616(20) 0.7629(60) 0.2863(19) 0.108 Uiso 1 calc R
C27 C 0.1804(5) 0.5624(11) 0.2354(6) 0.063(4) Uani 1 d .
H27A H 0.1489(22) 0.5516(14) 0.2478(32) 0.095 Uiso 1 calc R
H27B H 0.2125(16) 0.5283(23) 0.2602(22) 0.095 Uiso 1 calc R
H27C H 0.1747(33) 0.5127(16) 0.2042(7) 0.095 Uiso 1 calc R
C28 C 0.2801(4) 0.8907(10) 0.1004(5) 0.039(3) Uani 1 d .
H28 H 0.2412(4) 0.9007(10) 0.0814(5) 0.047 Uiso 1 calc R
C29 C 0.3044(7) 1.0320(13) 0.1104(6) 0.099(6) Uani 1 d .
H29A H 0.2980(40) 1.0800(40) 0.0787(7) 0.148 Uiso 1 calc R
H29B H 0.3432(10) 1.0255(13) 0.1265(38) 0.148 Uiso 1 calc R
H29C H 0.2873(32) 1.0802(40) 0.1323(34) 0.148 Uiso 1 calc R
C30 C 0.3063(6) 0.8117(11) 0.0686(5) 0.066(4) Uani 1 d .
H30A H 0.2940(26) 0.8443(58) 0.0342(7) 0.099 Uiso 1 calc R
H30B H 0.2966(30) 0.7176(17) 0.0695(27) 0.099 Uiso 1 calc R
H30C H 0.3455(5) 0.8215(70) 0.0813(19) 0.099 Uiso 1 calc R

loop_
_atom_type_symbol
_atom_type_description
_atom_type_scat_dispersion_real
_atom_type_scat_dispersion_imag
_atom_type_scat_source
C C 0.0033 0.0016 'International Tables Vol C Tables 4.2.6.8 and 6.1.1.4'
H H 0.0000 0.0000 'International Tables Vol C Tables 4.2.6.8 and 6.1.1.4'
N N 0.0061 0.0033 'International Tables Vol C Tables 4.2.6.8 and 6.1.1.4'
S S 0.1246 0.1234 'International Tables Vol C Tables 4.2.6.8 and 6.1.1.4'
V V 0.3005 0.5294 'International Tables Vol C Tables 4.2.6.8 and 6.1.1.4'

loop_
_geom_angle_atom_site_label_1
_geom_angle_atom_site_label_2
_geom_angle_atom_site_label_3
_geom_angle
N1 V1 S1 98.1(3)
N1 V1 S3 92.5(3)
S1 V1 S3 140.37(11)
N1 V1 S4 100.6(3)
S1 V1 S4 72.07(10)
S3 V1 S4 68.46(9)
N1 V1 S6 98.8(3)
S1 V1 S6 139.88(11)
S3 V1 S6 74.63(10)
S4 V1 S6 138.69(10)
N1 V1 S2 92.7(3)
S1 V1 S2 68.54(10)
S3 V1 S2 149.16(11)
S4 V1 S2 139.76(13)
S6 V1 S2 74.54(10)
N1 V1 S5 168.2(3)
S1 V1 S5 90.82(11)
S3 V1 S5 85.42(10)
S4 V1 S5 89.41(10)
S6 V1 S5 69.46(10)
S2 V1 S5 83.35(10)
C7 S4 V1 88.4(4)
C1 S1 V1 89.3(4)
C13 S6 V1 86.6(4)
C13 S5 V1 85.4(4)
C1 S2 V1 89.7(4)
C7 S3 V1 88.4(4)
C19 N1 V1 175.0(7)
N2 C1 S2 125.2(8)
N2 C1 S1 122.3(9)
S2 C1 S1 112.5(6)
C1 N2 C3 127.4(9)
C1 N2 C6 121.7(10)
C3 N2 C6 110.9(9)
C4 C3 N2 108.5(11)
C3 C4 C5 107.5(13)
C6 C5 C4 110.1(11)
C5 C6 N2 103.0(11)
N8 C7 S4 123.5(8)
N8 C7 S3 122.7(8)
S4 C7 S3 113.8(5)
C7 N8 C9 124.5(9)
C7 N8 C12 125.2(9)
C9 N8 C12 110.1(8)
C10 C9 N8 107.7(10)
C9 C10 C11 107.0(10)
C12 C11 C10 109.9(10)
C11 C12 N8 105.3(10)
N14 C13 S5 123.5(8)
N14 C13 S6 118.2(8)
S5 C13 S6 118.3(5)
C13 N14 C18 124.1(10)
C13 N14 C15 124.9(10)
C18 N14 C15 110.7(9)
C16 C15 N14 102.6(13)
C17 C16 C15 111.6(12)
C18 C17 C16 108.7(12)
C17 C18 N14 106.3(13)
N1 C19 C20 121.1(8)
N1 C19 C24 117.2(10)
C20 C19 C24 121.6(10)
C21 C20 C19 119.0(9)
C21 C20 C25 118.4(11)
C19 C20 C25 122.6(10)
C20 C21 C22 119.5(12)
C23 C22 C21 120.1(12)
C22 C23 C24 123.6(10)
C23 C24 C19 116.1(11)
C23 C24 C28 122.0(8)
C19 C24 C28 121.9(9)
C27 C25 C20 113.3(8)
C27 C25 C26 110.9(10)
C20 C25 C26 108.7(9)
C24 C28 C30 112.1(9)
C24 C28 C29 110.9(11)
C30 C28 C29 111.3(9)

loop_
_geom_bond_atom_site_label_1
_geom_bond_atom_site_label_2
_geom_bond_distance
V1 N1 1.689(8)
V1 S1 2.494(3)
V1 S3 2.497(3)
V1 S4 2.500(3)
V1 S6 2.500(3)
V1 S2 2.504(3)
V1 S5 2.564(3)
S4 C7 1.676(11)
S1 C1 1.708(10)
S6 C13 1.704(11)
S5 C13 1.658(12)
S2 C1 1.675(12)
S3 C7 1.680(10)
N1 C19 1.374(12)
C1 N2 1.359(12)
N2 C3 1.363(14)
N2 C6 1.420(12)
C3 C4 1.329(14)
C4 C5 1.42(2)
C5 C6 1.38(2)
C7 N8 1.391(11)
N8 C9 1.400(13)
N8 C12 1.401(13)
C9 C10 1.341(14)
C10 C11 1.44(2)
C11 C12 1.350(14)
C13 N14 1.394(11)
N14 C18 1.406(15)
N14 C15 1.42(2)
C15 C16 1.40(2)
C16 C17 1.37(2)
C17 C18 1.36(2)
C19 C20 1.42(2)
C19 C24 1.438(12)
C20 C21 1.371(15)
C20 C25 1.516(12)
C21 C22 1.452(14)
C22 C23 1.34(2)
C23 C24 1.39(2)
C24 C28 1.500(15)
C25 C27 1.474(14)
C25 C26 1.52(2)
C28 C30 1.493(13)
C28 C29 1.55(2)
